data_7113379
loop_
_publ_author_name
'Pikies, Jerzy'
'Baum, Elke'
'Matern, Eberhard'
'Chojnacki, Jaroslaw'
'Grubba, Rafal'
'Robaszkiewicz, Andrzej'

_publ_section_title
;
 A new synthetic entry to phosphinophosphinidene complexes. Synthesis and
 structural characterisation of the first side-on bonded and the first
 terminally bonded phosphinophosphinidene zirconium complexes
 [mu-(1,2:2-eta-tBu2P=P)[Zr(Cl)Cp2]2] and
 [[Zr(PPhMe2)Cp2](eta1)-P-PtBu2)].
;
_journal_issue 21
_journal_name_full 'Chemical communications (Cambridge, England)'
_journal_page_first 2478
_journal_page_last 2479
_journal_paper_doi 10.1039/b409673h
_journal_year 2004
_chemical_formula_moiety 'C28 H38 Cl2 P2 Zr2'
_chemical_formula_sum 'C28 H38 Cl2 P2 Zr2'
_chemical_formula_weight 689.86
_chemical_name_common
;
(mu- (1,2:2 - eta - 1,1-ditertbutyldiphosphene)
bis(dicyclopentadienatochlorozirconium))
;
_chemical_name_systematic
;
[\m- (1,2:2 - \h - 1,1-ditertbutyldiphosphene)
bis(dicyclopentadienatochlorozirconium)]
;
_space_group_IT_number 14
_symmetry_cell_setting monoclinic
_symmetry_space_group_name_Hall '-P 2yn'
_symmetry_space_group_name_H-M 'P 1 21/n 1'
_atom_sites_solution_hydrogens geom
_atom_sites_solution_primary direct
_atom_sites_solution_secondary difmap
_audit_creation_method SHELXL-97
_cell_angle_alpha 90.00
_cell_angle_beta 102.026(3)
_cell_angle_gamma 90.00
_cell_formula_units_Z 4
_cell_length_a 10.7489(4)
_cell_length_b 23.9432(10)
_cell_length_c 11.5529(5)
_cell_measurement_reflns_used 5000
_cell_measurement_temperature 170(2)
_cell_measurement_theta_max 27.15
_cell_measurement_theta_min 1.70
_cell_volume 2908.0(2)
_computing_cell_refinement 'STOE X-AREA'
_computing_data_collection 'STOE X-AREA'
_computing_data_reduction 'STOE X-RED'
_computing_molecular_graphics SCHAKAL
_computing_publication_material SHELX
_computing_structure_refinement 'SHELXL-97 (Sheldrick, 1997)'
_computing_structure_solution 'SHELXS-97 (Sheldrick, 1990)'
_diffrn_ambient_temperature 170(2)
_diffrn_detector 'images plate (34 cm diameter)'
_diffrn_detector_area_resol_mean 6.67
_diffrn_measured_fraction_theta_full 0.938
_diffrn_measured_fraction_theta_max 0.938
_diffrn_measurement_details ' 276 frames, detector distance = 120 mm'
_diffrn_measurement_device '2-circle- goniometer'
_diffrn_measurement_device_type 'STOE IPDS 2'
_diffrn_measurement_method 'rotation method'
_diffrn_radiation_collimation '0.5 mm diameter, multiple pinhole'
_diffrn_radiation_monochromator graphite
_diffrn_radiation_source 'fine-focus sealed tube'
_diffrn_radiation_type MoK\a
_diffrn_radiation_wavelength 0.71073
_diffrn_reflns_av_R_equivalents 0.0422
_diffrn_reflns_av_sigmaI/netI 0.0299
_diffrn_reflns_limit_h_max 12
_diffrn_reflns_limit_h_min -12
_diffrn_reflns_limit_k_max 29
_diffrn_reflns_limit_k_min -26
_diffrn_reflns_limit_l_max 13
_diffrn_reflns_limit_l_min -13
_diffrn_reflns_number 15035
_diffrn_reflns_theta_full 25.50
_diffrn_reflns_theta_max 25.50
_diffrn_reflns_theta_min 1.70
_diffrn_source_current 40
_diffrn_source_power 1.80
_diffrn_source_voltage 45
_exptl_absorpt_coefficient_mu 1.026
_exptl_absorpt_correction_T_max 0.6922
_exptl_absorpt_correction_T_min 0.4829
_exptl_absorpt_correction_type numerical
_exptl_crystal_colour red
_exptl_crystal_density_diffrn 1.576
_exptl_crystal_density_method 'not measured'
_exptl_crystal_description plate
_exptl_crystal_F_000 1400
_exptl_crystal_size_max 0.40
_exptl_crystal_size_mid 0.35
_exptl_crystal_size_min 0.15
_refine_diff_density_max 0.499
_refine_diff_density_min -0.345
_refine_diff_density_rms 0.053
_refine_ls_extinction_method none
_refine_ls_goodness_of_fit_ref 1.050
_refine_ls_hydrogen_treatment mixed
_refine_ls_matrix_type full
_refine_ls_number_parameters 313
_refine_ls_number_reflns 5063
_refine_ls_number_restraints 0
_refine_ls_restrained_S_all 1.050
_refine_ls_R_factor_all 0.0228
_refine_ls_R_factor_gt 0.0206
_refine_ls_shift/su_max 0.002
_refine_ls_shift/su_mean 0.000
_refine_ls_structure_factor_coef Fsqd
_refine_ls_weighting_details 'calc w=1/[\s^2^(Fo^2^)+(0.0242P)^2^+1.1609P] where P=(Fo^2^+2Fc^2^)/3'
_refine_ls_weighting_scheme calc
_refine_ls_wR_factor_gt 0.0530
_refine_ls_wR_factor_ref 0.0539
_reflns_number_gt 4713
_reflns_number_total 5063
_reflns_threshold_expression >2sigma(I)
_cod_data_source_file b409673h.txt
_cod_data_source_block pik2
_cod_original_sg_symbol_H-M 'P 21/n'
_cod_database_code 7113379

loop_
_symmetry_equiv_pos_as_xyz
'x, y, z'
'-x+1/2, y+1/2, -z+1/2'
'-x, -y, -z'
'x-1/2, -y-1/2, z-1/2'

loop_
_atom_site_label
_atom_site_type_symbol
_atom_site_fract_x
_atom_site_fract_y
_atom_site_fract_z
_atom_site_U_iso_or_equiv
_atom_site_adp_type
_atom_site_occupancy
_atom_site_symmetry_multiplicity
_atom_site_calc_flag
_atom_site_refinement_flags
Zr1 Zr 0.874501(17) 0.086168(7) 0.179985(14) 0.01690(6) Uani 1 1 d .
Cl1 Cl 0.85479(5) -0.015745(18) 0.24402(5) 0.03113(12) Uani 1 1 d .
C1 C 0.6802(2) 0.06853(9) 0.01528(16) 0.0279(4) Uani 1 1 d .
H1 H 0.6041 0.0565 0.0371 0.033 Uiso 1 1 calc R
C2 C 0.7770(2) 0.03383(9) -0.01024(17) 0.0325(5) Uani 1 1 d .
H2 H 0.7769 -0.0058 -0.0095 0.039 Uiso 1 1 calc R
C3 C 0.8728(2) 0.06768(10) -0.03679(17) 0.0340(5) Uani 1 1 d .
H3 H 0.9490 0.0551 -0.0578 0.041 Uiso 1 1 calc R
C4 C 0.8368(2) 0.12372(9) -0.02705(15) 0.0303(5) Uani 1 1 d .
H4 H 0.8853 0.1556 -0.0386 0.036 Uiso 1 1 calc R
C5 C 0.7167(2) 0.12429(9) 0.00270(15) 0.0281(4) Uani 1 1 d .
H5 H 0.6686 0.1566 0.0126 0.034 Uiso 1 1 calc R
C6 C 1.10422(18) 0.05210(8) 0.22393(16) 0.0238(4) Uani 1 1 d .
H6 H 1.1174 0.0139 0.2080 0.029 Uiso 1 1 calc R
C7 C 1.10196(19) 0.09635(9) 0.14518(17) 0.0270(4) Uani 1 1 d .
H7 H 1.1167 0.0937 0.0671 0.032 Uiso 1 1 calc R
C8 C 1.07420(19) 0.14553(8) 0.20063(18) 0.0273(4) Uani 1 1 d .
H8 H 1.0629 0.1816 0.1657 0.033 Uiso 1 1 calc R
C9 C 1.06612(18) 0.13175(8) 0.31785(18) 0.0258(4) Uani 1 1 d .
H9 H 1.0515 0.1572 0.3766 0.031 Uiso 1 1 calc R
C10 C 1.08333(18) 0.07426(8) 0.33219(16) 0.0237(4) Uani 1 1 d .
H10 H 1.0814 0.0536 0.4020 0.028 Uiso 1 1 calc R
Zr2 Zr 0.711401(17) 0.276303(7) 0.232800(13) 0.01671(6) Uani 1 1 d .
Cl2 Cl 0.54856(5) 0.26363(2) 0.04863(4) 0.02723(11) Uani 1 1 d .
C11 C 0.8864(2) 0.27488(8) 0.11865(17) 0.0271(4) Uani 1 1 d .
H11 H 0.8917 0.2435 0.0697 0.032 Uiso 1 1 calc R
C12 C 0.8172(2) 0.32403(9) 0.08480(18) 0.0341(5) Uani 1 1 d .
H12 H 0.7689 0.3320 0.0079 0.041 Uiso 1 1 calc R
C13 C 0.8312(2) 0.35915(8) 0.1829(2) 0.0363(5) Uani 1 1 d .
H13 H 0.7931 0.3948 0.1851 0.044 Uiso 1 1 calc R
C14 C 0.9117(2) 0.33224(9) 0.27798(19) 0.0330(5) Uani 1 1 d .
H14 H 0.9378 0.3468 0.3558 0.040 Uiso 1 1 calc R
C15 C 0.9467(2) 0.28070(8) 0.23899(18) 0.0267(4) Uani 1 1 d .
H15 H 1.0014 0.2542 0.2851 0.032 Uiso 1 1 calc R
C16 C 0.5107(2) 0.28472(10) 0.31279(19) 0.0335(5) Uani 1 1 d .
H16 H 0.4332 0.2697 0.2690 0.040 Uiso 1 1 calc R
C17 C 0.5568(2) 0.33904(9) 0.30189(19) 0.0362(5) Uani 1 1 d .
H17 H 0.5170 0.3669 0.2483 0.043 Uiso 1 1 calc R
C18 C 0.6713(2) 0.34473(8) 0.38358(18) 0.0346(5) Uani 1 1 d .
H18 H 0.7217 0.3776 0.3970 0.042 Uiso 1 1 calc R
C19 C 0.6995(2) 0.29374(9) 0.44267(16) 0.0310(5) Uani 1 1 d .
H19 H 0.7732 0.2856 0.5014 0.037 Uiso 1 1 calc R
C20 C 0.5988(2) 0.25686(8) 0.39927(17) 0.0285(4) Uani 1 1 d .
H20 H 0.5919 0.2194 0.4245 0.034 Uiso 1 1 calc R
P1 P 0.77787(4) 0.174355(18) 0.27382(4) 0.01652(10) Uani 1 1 d .
P2 P 0.69037(4) 0.101261(18) 0.32133(4) 0.01688(10) Uani 1 1 d .
C21 C 0.51015(18) 0.09379(8) 0.27203(15) 0.0209(4) Uani 1 1 d .
C22 C 0.46367(19) 0.12995(8) 0.16213(16) 0.0269(4) Uani 1 1 d .
H22A H 0.5073 0.1187 0.0994 0.040 Uiso 1 1 calc R
H22B H 0.4822 0.1693 0.1821 0.040 Uiso 1 1 calc R
H22C H 0.3717 0.1250 0.1347 0.040 Uiso 1 1 calc R
C23 C 0.4806(2) 0.03197(8) 0.24096(18) 0.0292(4) Uani 1 1 d .
H23A H 0.3894 0.0276 0.2081 0.044 Uiso 1 1 calc R
H23B H 0.5044 0.0092 0.3126 0.044 Uiso 1 1 calc R
H23C H 0.5290 0.0198 0.1824 0.044 Uiso 1 1 calc R
C24 C 0.4337(2) 0.11256(9) 0.36364(17) 0.0284(4) Uani 1 1 d .
H24A H 0.3426 0.1080 0.3306 0.043 Uiso 1 1 calc R
H24B H 0.4519 0.1519 0.3836 0.043 Uiso 1 1 calc R
H24C H 0.4577 0.0897 0.4352 0.043 Uiso 1 1 calc R
C25 C 0.73864(19) 0.08521(7) 0.48661(15) 0.0226(4) Uani 1 1 d .
C26 C 0.88240(19) 0.07762(8) 0.51520(17) 0.0272(4) Uani 1 1 d .
H26A H 0.9234 0.1126 0.5000 0.041 Uiso 1 1 calc R
H26B H 0.9059 0.0480 0.4653 0.041 Uiso 1 1 calc R
H26C H 0.9104 0.0674 0.5987 0.041 Uiso 1 1 calc R
C27 C 0.7056(2) 0.13142(9) 0.56650(16) 0.0315(5) Uani 1 1 d .
H27A H 0.7356 0.1208 0.6496 0.047 Uiso 1 1 calc R
H27B H 0.6132 0.1367 0.5504 0.047 Uiso 1 1 calc R
H27C H 0.7467 0.1663 0.5507 0.047 Uiso 1 1 calc R
C28 C 0.6805(2) 0.02895(9) 0.51202(18) 0.0311(5) Uani 1 1 d .
H28A H 0.7008 0.0005 0.4578 0.047 Uiso 1 1 calc R
H28B H 0.5880 0.0328 0.5006 0.047 Uiso 1 1 calc R
H28C H 0.7158 0.0177 0.5938 0.047 Uiso 1 1 calc R

loop_
_atom_site_aniso_label
_atom_site_aniso_U_11
_atom_site_aniso_U_22
_atom_site_aniso_U_33
_atom_site_aniso_U_23
_atom_site_aniso_U_13
_atom_site_aniso_U_12
Zr1 0.01430(11) 0.01753(9) 0.01879(9) -0.00323(6) 0.00329(7) 0.00013(6)
Cl1 0.0295(3) 0.0172(2) 0.0453(3) -0.00055(19) 0.0044(2) -0.00070(18)
C1 0.0194(12) 0.0429(11) 0.0197(8) -0.0091(8) 0.0001(8) -0.0036(8)
C2 0.0337(14) 0.0341(11) 0.0266(9) -0.0150(9) -0.0007(9) -0.0010(9)
C3 0.0275(13) 0.0520(13) 0.0233(9) -0.0154(9) 0.0067(9) 0.0011(10)
C4 0.0362(13) 0.0392(11) 0.0162(8) -0.0026(8) 0.0067(8) -0.0055(9)
C5 0.0327(13) 0.0357(11) 0.0138(8) -0.0029(8) 0.0003(8) 0.0061(9)
C6 0.0149(11) 0.0247(9) 0.0318(9) -0.0055(8) 0.0046(8) 0.0022(7)
C7 0.0140(11) 0.0394(11) 0.0280(9) -0.0017(8) 0.0057(8) 0.0004(8)
C8 0.0126(11) 0.0251(9) 0.0432(11) 0.0012(8) 0.0034(8) -0.0017(7)
C9 0.0114(11) 0.0296(10) 0.0349(10) -0.0114(8) 0.0017(8) -0.0007(7)
C10 0.0136(11) 0.0311(10) 0.0250(9) -0.0018(8) 0.0007(7) 0.0012(7)
Zr2 0.01856(11) 0.01674(9) 0.01524(9) 0.00113(6) 0.00447(7) 0.00199(6)
Cl2 0.0280(3) 0.0309(2) 0.0198(2) 0.00558(18) -0.00189(18) -0.00039(19)
C11 0.0241(12) 0.0326(10) 0.0281(9) 0.0001(8) 0.0138(8) -0.0042(8)
C12 0.0256(13) 0.0459(12) 0.0324(10) 0.0203(10) 0.0100(9) -0.0014(9)
C13 0.0325(13) 0.0202(9) 0.0608(14) 0.0077(10) 0.0200(11) -0.0008(8)
C14 0.0310(13) 0.0322(10) 0.0366(11) -0.0078(9) 0.0086(9) -0.0110(9)
C15 0.0184(11) 0.0297(10) 0.0323(10) 0.0055(8) 0.0059(8) -0.0025(8)
C16 0.0231(13) 0.0477(13) 0.0333(10) -0.0071(10) 0.0141(9) 0.0036(9)
C17 0.0491(15) 0.0333(11) 0.0317(10) 0.0067(9) 0.0208(10) 0.0209(10)
C18 0.0537(15) 0.0228(9) 0.0335(10) -0.0091(9) 0.0232(10) -0.0016(9)
C19 0.0378(14) 0.0382(11) 0.0180(8) -0.0039(8) 0.0084(8) 0.0063(9)
C20 0.0376(13) 0.0260(9) 0.0281(9) 0.0016(8) 0.0210(9) 0.0049(9)
P1 0.0159(3) 0.0169(2) 0.0177(2) 0.00056(16) 0.00546(17) 0.00069(16)
P2 0.0146(3) 0.0190(2) 0.0169(2) 0.00187(17) 0.00293(17) -0.00041(17)
C21 0.0153(10) 0.0260(9) 0.0214(8) 0.0005(7) 0.0040(7) -0.0027(7)
C22 0.0180(11) 0.0362(11) 0.0254(9) 0.0048(8) 0.0016(8) 0.0011(8)
C23 0.0244(12) 0.0302(10) 0.0319(10) -0.0023(8) 0.0033(8) -0.0091(8)
C24 0.0185(12) 0.0381(11) 0.0299(9) -0.0004(9) 0.0080(8) -0.0001(8)
C25 0.0239(11) 0.0252(9) 0.0190(8) 0.0059(7) 0.0048(8) -0.0016(7)
C26 0.0202(12) 0.0354(10) 0.0234(9) 0.0080(8) -0.0016(8) -0.0017(8)
C27 0.0356(13) 0.0401(11) 0.0180(8) 0.0001(8) 0.0036(8) 0.0022(9)
C28 0.0280(13) 0.0334(11) 0.0311(10) 0.0136(9) 0.0046(9) -0.0053(9)

loop_
_atom_type_symbol
_atom_type_description
_atom_type_scat_dispersion_real
_atom_type_scat_dispersion_imag
_atom_type_scat_source
C C 0.0033 0.0016 'International Tables Vol C Tables 4.2.6.8 and 6.1.1.4'
H H 0.0000 0.0000 'International Tables Vol C Tables 4.2.6.8 and 6.1.1.4'
P P 0.1023 0.0942 'International Tables Vol C Tables 4.2.6.8 and 6.1.1.4'
Zr Zr -2.9673 0.5597 'International Tables Vol C Tables 4.2.6.8 and 6.1.1.4'
Cl Cl 0.1484 0.1585 'International Tables Vol C Tables 4.2.6.8 and 6.1.1.4'

loop_
_geom_angle_atom_site_label_1
_geom_angle_atom_site_label_2
_geom_angle_atom_site_label_3
_geom_angle
C4 Zr1 C3 32.38(7)
C4 Zr1 C5 32.26(7)
C3 Zr1 C5 53.22(7)
C4 Zr1 C8 81.65(7)
C3 Zr1 C8 91.29(7)
C5 Zr1 C8 106.46(7)
C4 Zr1 C6 105.20(7)
C3 Zr1 C6 87.04(7)
C5 Zr1 C6 137.03(6)
C8 Zr1 C6 52.90(6)
C4 Zr1 C1 53.36(7)
C3 Zr1 C1 53.05(7)
C5 Zr1 C1 32.10(7)
C8 Zr1 C1 134.93(7)
C6 Zr1 C1 134.77(6)
C4 Zr1 C2 53.14(7)
C3 Zr1 C2 31.75(7)
C5 Zr1 C2 52.99(7)
C8 Zr1 C2 122.77(7)
C6 Zr1 C2 102.77(7)
C1 Zr1 C2 32.04(7)
C4 Zr1 C10 129.70(7)
C3 Zr1 C10 118.86(7)
C5 Zr1 C10 159.25(7)
C8 Zr1 C10 52.88(6)
C6 Zr1 C10 32.23(6)
C1 Zr1 C10 163.24(7)
C2 Zr1 C10 132.75(7)
C4 Zr1 C9 112.85(7)
C3 Zr1 C9 121.70(7)
C5 Zr1 C9 131.39(7)
C8 Zr1 C9 32.10(6)
C6 Zr1 C9 52.73(6)
C1 Zr1 C9 163.49(7)
C2 Zr1 C9 150.81(7)
C10 Zr1 C9 31.53(6)
C4 Zr1 C7 77.70(7)
C3 Zr1 C7 70.97(7)
C5 Zr1 C7 109.68(7)
C8 Zr1 C7 31.82(6)
C6 Zr1 C7 31.59(6)
C1 Zr1 C7 123.83(6)
C2 Zr1 C7 98.34(7)
C10 Zr1 C7 52.57(6)
C9 Zr1 C7 52.49(6)
C4 Zr1 Cl1 127.44(5)
C3 Zr1 Cl1 97.71(6)
C5 Zr1 Cl1 119.45(5)
C8 Zr1 Cl1 128.44(5)
C6 Zr1 Cl1 76.91(5)
C1 Zr1 Cl1 87.35(5)
C2 Zr1 Cl1 74.85(5)
C10 Zr1 Cl1 79.04(5)
C9 Zr1 Cl1 109.16(5)
C7 Zr1 Cl1 105.85(5)
C4 Zr1 P1 95.97(5)
C3 Zr1 P1 127.77(6)
C5 Zr1 P1 78.06(4)
C8 Zr1 P1 84.98(5)
C6 Zr1 P1 127.77(4)
C1 Zr1 P1 96.09(5)
C2 Zr1 P1 127.57(5)
C10 Zr1 P1 99.67(4)
C9 Zr1 P1 75.09(4)
C7 Zr1 P1 116.74(5)
Cl1 Zr1 P1 124.696(16)
C5 C1 C2 107.68(19)
C5 C1 Zr1 73.59(11)
C2 C1 Zr1 74.24(11)
C5 C1 H1 126.2
C2 C1 H1 126.2
Zr1 C1 H1 118.0
C3 C2 C1 108.34(19)
C3 C2 Zr1 73.43(11)
C1 C2 Zr1 73.72(11)
C3 C2 H2 125.8
C1 C2 H2 125.8
Zr1 C2 H2 118.9
C2 C3 C4 107.96(19)
C2 C3 Zr1 74.83(11)
C4 C3 Zr1 72.57(10)
C2 C3 H3 126.0
C4 C3 H3 126.0
Zr1 C3 H3 118.5
C5 C4 C3 108.14(19)
C5 C4 Zr1 75.18(10)
C3 C4 Zr1 75.05(12)
C5 C4 H4 125.9
C3 C4 H4 125.9
Zr1 C4 H4 116.0
C4 C5 C1 107.84(18)
C4 C5 Zr1 72.56(11)
C1 C5 Zr1 74.32(11)
C4 C5 H5 126.1
C1 C5 H5 126.1
Zr1 C5 H5 118.9
C7 C6 C10 107.86(17)
C7 C6 Zr1 75.06(11)
C10 C6 Zr1 74.41(11)
C7 C6 H6 126.1
C10 C6 H6 126.1
Zr1 C6 H6 116.6
C6 C7 C8 108.46(16)
C6 C7 Zr1 73.35(11)
C8 C7 Zr1 73.04(11)
C6 C7 H7 125.8
C8 C7 H7 125.8
Zr1 C7 H7 119.6
C7 C8 C9 107.64(17)
C7 C8 Zr1 75.15(11)
C9 C8 Zr1 74.95(11)
C7 C8 H8 126.2
C9 C8 H8 126.2
Zr1 C8 H8 115.9
C10 C9 C8 108.12(17)
C10 C9 Zr1 73.96(11)
C8 C9 Zr1 72.95(11)
C10 C9 H9 125.9
C8 C9 H9 125.9
Zr1 C9 H9 119.0
C9 C10 C6 107.82(17)
C9 C10 Zr1 74.52(11)
C6 C10 Zr1 73.36(11)
C9 C10 H10 126.1
C6 C10 H10 126.1
Zr1 C10 H10 118.0
Cl2 Zr2 C19 133.37(6)
Cl2 Zr2 C17 87.13(6)
C19 Zr2 C17 54.11(7)
Cl2 Zr2 C18 119.12(6)
C19 Zr2 C18 32.65(7)
C17 Zr2 C18 32.44(8)
Cl2 Zr2 C14 132.05(5)
C19 Zr2 C14 85.62(7)
C17 Zr2 C14 102.30(8)
C18 Zr2 C14 76.61(7)
Cl2 Zr2 C13 101.85(6)
C19 Zr2 C13 103.01(8)
C17 Zr2 C13 90.30(7)
C18 Zr2 C13 79.15(7)
C14 Zr2 C13 32.68(8)
Cl2 Zr2 C11 91.14(5)
C19 Zr2 C11 135.20(7)
C17 Zr2 C11 143.00(7)
C18 Zr2 C11 129.27(7)
C14 Zr2 C11 53.82(7)
C13 Zr2 C11 53.93(7)
Cl2 Zr2 C12 79.07(5)
C19 Zr2 C12 135.06(8)
C17 Zr2 C12 111.70(7)
C18 Zr2 C12 110.16(7)
C14 Zr2 C12 53.59(7)
C13 Zr2 C12 32.29(8)
C11 Zr2 C12 32.42(7)
Cl2 Zr2 C15 123.76(5)
C19 Zr2 C15 102.75(7)
C17 Zr2 C15 134.33(8)
C18 Zr2 C15 105.76(7)
C14 Zr2 C15 32.24(7)
C13 Zr2 C15 53.84(7)
C11 Zr2 C15 32.63(7)
C12 Zr2 C15 53.62(7)
Cl2 Zr2 C20 105.49(5)
C19 Zr2 C20 32.58(7)
C17 Zr2 C20 53.73(7)
C18 Zr2 C20 53.68(7)
C14 Zr2 C20 118.03(7)
C13 Zr2 C20 132.50(7)
C11 Zr2 C20 158.33(7)
C12 Zr2 C20 163.60(7)
C15 Zr2 C20 128.73(7)
Cl2 Zr2 C16 79.59(5)
C19 Zr2 C16 53.78(7)
C17 Zr2 C16 32.56(8)
C18 Zr2 C16 53.61(8)
C14 Zr2 C16 130.22(7)
C13 Zr2 C16 122.81(7)
C11 Zr2 C16 169.45(7)
C12 Zr2 C16 138.90(7)
C15 Zr2 C16 156.34(7)
C20 Zr2 C16 32.09(7)
Cl2 Zr2 P1 99.338(16)
C19 Zr2 P1 92.79(5)
C17 Zr2 P1 134.00(5)
C18 Zr2 P1 125.41(5)
C14 Zr2 P1 106.12(5)
C13 Zr2 P1 131.52(5)
C11 Zr2 P1 82.74(5)
C12 Zr2 P1 114.25(5)
C15 Zr2 P1 78.15(5)
C20 Zr2 P1 80.94(5)
C16 Zr2 P1 103.60(5)
C12 C11 C15 107.41(18)
C12 C11 Zr2 73.95(12)
C15 C11 Zr2 73.88(11)
C12 C11 H11 126.3
C15 C11 H11 126.3
Zr2 C11 H11 117.9
C13 C12 C11 108.54(19)
C13 C12 Zr2 73.08(11)
C11 C12 Zr2 73.64(11)
C13 C12 H12 125.7
C11 C12 H12 125.7
Zr2 C12 H12 119.4
C12 C13 C14 107.67(18)
C12 C13 Zr2 74.63(11)
C14 C13 Zr2 73.65(12)
C12 C13 H13 126.2
C14 C13 H13 126.2
Zr2 C13 H13 117.6
C15 C14 C13 108.52(19)
C15 C14 Zr2 74.72(12)
C13 C14 Zr2 73.67(13)
C15 C14 H14 125.7
C13 C14 H14 125.7
Zr2 C14 H14 117.8
C14 C15 C11 107.83(19)
C14 C15 Zr2 73.04(12)
C11 C15 Zr2 73.49(12)
C14 C15 H15 126.1
C11 C15 H15 126.1
Zr2 C15 H15 119.3
C20 C16 C17 107.9(2)
C20 C16 Zr2 73.72(12)
C17 C16 Zr2 72.35(12)
C20 C16 H16 126.1
C17 C16 H16 126.1
Zr2 C16 H16 119.7
C18 C17 C16 107.95(19)
C18 C17 Zr2 73.87(12)
C16 C17 Zr2 75.09(12)
C18 C17 H17 126.0
C16 C17 H17 126.0
Zr2 C17 H17 117.1
C17 C18 C19 108.41(19)
C17 C18 Zr2 73.69(11)
C19 C18 Zr2 73.53(11)
C17 C18 H18 125.8
C19 C18 H18 125.8
Zr2 C18 H18 118.8
C18 C19 C20 107.54(19)
C18 C19 Zr2 73.82(11)
C20 C19 Zr2 74.90(10)
C18 C19 H19 126.2
C20 C19 H19 126.2
Zr2 C19 H19 117.1
C16 C20 C19 108.21(19)
C16 C20 Zr2 74.19(11)
C19 C20 Zr2 72.51(11)
C16 C20 H20 125.9
C19 C20 H20 125.9
Zr2 C20 H20 119.2
P2 P1 Zr2 135.71(2)
P2 P1 Zr1 71.549(18)
Zr2 P1 Zr1 142.487(18)
C21 P2 C25 109.06(8)
C21 P2 P1 118.61(6)
C25 P2 P1 112.54(6)
C21 P2 Zr1 126.99(6)
C25 P2 Zr1 118.20(6)
P1 P2 Zr1 63.550(17)
C22 C21 C24 106.06(16)
C22 C21 C23 109.52(15)
C24 C21 C23 109.11(16)
C22 C21 P2 109.24(13)
C24 C21 P2 114.97(13)
C23 C21 P2 107.87(13)
C21 C22 H22A 109.5
C21 C22 H22B 109.5
H22A C22 H22B 109.5
C21 C22 H22C 109.5
H22A C22 H22C 109.5
H22B C22 H22C 109.5
C21 C23 H23A 109.5
C21 C23 H23B 109.5
H23A C23 H23B 109.5
C21 C23 H23C 109.5
H23A C23 H23C 109.5
H23B C23 H23C 109.5
C21 C24 H24A 109.5
C21 C24 H24B 109.5
H24A C24 H24B 109.5
C21 C24 H24C 109.5
H24A C24 H24C 109.5
H24B C24 H24C 109.5
C26 C25 C27 107.97(16)
C26 C25 C28 106.74(16)
C27 C25 C28 111.32(16)
C26 C25 P2 107.04(12)
C27 C25 P2 114.12(13)
C28 C25 P2 109.29(13)
C25 C26 H26A 109.5
C25 C26 H26B 109.5
H26A C26 H26B 109.5
C25 C26 H26C 109.5
H26A C26 H26C 109.5
H26B C26 H26C 109.5
C25 C27 H27A 109.5
C25 C27 H27B 109.5
H27A C27 H27B 109.5
C25 C27 H27C 109.5
H27A C27 H27C 109.5
H27B C27 H27C 109.5
C25 C28 H28A 109.5
C25 C28 H28B 109.5
H28A C28 H28B 109.5
C25 C28 H28C 109.5
H28A C28 H28C 109.5
H28B C28 H28C 109.5

loop_
_geom_bond_atom_site_label_1
_geom_bond_atom_site_label_2
_geom_bond_distance
Zr1 C4 2.5079(18)
Zr1 C3 2.5395(18)
Zr1 C5 2.5412(19)
Zr1 C8 2.5439(19)
Zr1 C6 2.5491(19)
Zr1 C1 2.5505(19)
Zr1 C2 2.5572(18)
Zr1 C10 2.5627(19)
Zr1 C9 2.5697(19)
Zr1 C7 2.571(2)
Zr1 Cl1 2.5713(5)
Zr1 P1 2.6798(5)
C1 C5 1.408(3)
C1 C2 1.409(3)
C1 H1 0.9500
C2 C3 1.394(3)
C2 H2 0.9500
C3 C4 1.408(3)
C3 H3 0.9500
C4 C5 1.403(3)
C4 H4 0.9500
C5 H5 0.9500
C6 C7 1.394(3)
C6 C10 1.419(3)
C6 H6 0.9500
C7 C8 1.402(3)
C7 H7 0.9500
C8 C9 1.414(3)
C8 H8 0.9500
C9 C10 1.394(3)
C9 H9 0.9500
C10 H10 0.9500
Zr2 Cl2 2.4761(5)
Zr2 C19 2.4898(18)
Zr2 C17 2.491(2)
Zr2 C18 2.4935(18)
Zr2 C14 2.496(2)
Zr2 C13 2.497(2)
Zr2 C11 2.5124(19)
Zr2 C12 2.5164(19)
Zr2 C15 2.518(2)
Zr2 C20 2.5203(18)
Zr2 C16 2.526(2)
Zr2 P1 2.5597(5)
C11 C12 1.404(3)
C11 C15 1.413(3)
C11 H11 0.9500
C12 C13 1.394(3)
C12 H12 0.9500
C13 C14 1.405(3)
C13 H13 0.9500
C14 C15 1.392(3)
C14 H14 0.9500
C15 H15 0.9500
C16 C20 1.395(3)
C16 C17 1.407(3)
C16 H16 0.9500
C17 C18 1.392(3)
C17 H17 0.9500
C18 C19 1.401(3)
C18 H18 0.9500
C19 C20 1.406(3)
C19 H19 0.9500
C20 H20 0.9500
P1 P2 2.1128(6)
P2 C21 1.910(2)
P2 C25 1.9104(18)
C21 C22 1.532(2)
C21 C24 1.537(3)
C21 C23 1.541(3)
C22 H22A 0.9800
C22 H22B 0.9800
C22 H22C 0.9800
C23 H23A 0.9800
C23 H23B 0.9800
C23 H23C 0.9800
C24 H24A 0.9800
C24 H24B 0.9800
C24 H24C 0.9800
C25 C26 1.522(3)
C25 C27 1.530(3)
C25 C28 1.538(3)
C26 H26A 0.9800
C26 H26B 0.9800
C26 H26C 0.9800
C27 H27A 0.9800
C27 H27B 0.9800
C27 H27C 0.9800
C28 H28A 0.9800
C28 H28B 0.9800
C28 H28C 0.9800
